data_2006481
loop_
_publ_author_name
'Fu, Tai Y.'
'Scheffer, John R.'
'Trotter, James'

_publ_section_title
;
 4-[2,4,6-Tris(1-methylethyl)benzoyl]benzoic Acid
 (<i>S</i>)-({-})-Proline
;
_journal_issue 9
_journal_name_full 'Acta Crystallographica Section C'
_journal_page_first 1259
_journal_page_last 1262
_journal_paper_doi 10.1107/S0108270197005295
_journal_volume 53
_journal_year 1997
_chemical_formula_moiety 'C23 H28 O3, C5 H9 N O2'
_chemical_formula_sum 'C28 H37 N O5'
_chemical_formula_weight 467.60
_space_group_IT_number 4
_symmetry_cell_setting monoclinic
_symmetry_space_group_name_Hall 'P 2yb'
_symmetry_space_group_name_H-M 'P 1 21 1'
_cell_angle_alpha 90
_cell_angle_beta 97.600(10)
_cell_angle_gamma 90
_cell_formula_units_Z 4
_cell_length_a 11.650(3)
_cell_length_b 8.530(7)
_cell_length_c 26.837(3)
_cell_measurement_reflns_used 21
_cell_measurement_temperature 294
_cell_measurement_theta_max 29.5
_cell_measurement_theta_min 23.4
_cell_volume 2643(2)
_computing_cell_refinement 'MSC/AFC Diffractometer Control Software'
_computing_data_collection
;
MSC/AFC Diffractometer Control Software (Molecular Structure Corporation,
1992)
;
_computing_data_reduction 'TEXSAN (Molecular Structure Corporation, 1995)'
_computing_publication_material TEXSAN
_computing_structure_refinement TEXSAN
_computing_structure_solution 'SIR92 (Altomare, Cascarano, Giacovazzo & Guagliardi, 1993)'
_diffrn_ambient_temperature 294
_diffrn_measurement_device 'Rigaku AFC6S'
_diffrn_measurement_method '\w-2\q scans'
_diffrn_radiation_monochromator graphite
_diffrn_radiation_source 'X-ray tube'
_diffrn_radiation_type 'Cu K\a'
_diffrn_radiation_wavelength 1.5418
_diffrn_reflns_av_R_equivalents 0.027
_diffrn_reflns_av_sigmaI/netI 0.070
_diffrn_reflns_limit_h_max 14
_diffrn_reflns_limit_h_min 0
_diffrn_reflns_limit_k_max 10
_diffrn_reflns_limit_k_min 0
_diffrn_reflns_limit_l_max 33
_diffrn_reflns_limit_l_min -34
_diffrn_reflns_number 5859
_diffrn_reflns_reduction_process 'Lp corrections applied'
_diffrn_reflns_theta_max 77.73
_diffrn_reflns_theta_min 3.33
_diffrn_standards_decay_% 1.0
_diffrn_standards_interval_count 200
_diffrn_standards_number 3
_exptl_absorpt_coefficient_mu 0.642
_exptl_absorpt_correction_T_max 0.938
_exptl_absorpt_correction_T_min 0.882
_exptl_absorpt_correction_type
;
\y scans (North, Phillips & Matthews, 1968)
;
_exptl_crystal_colour colourless
_exptl_crystal_density_diffrn 1.175
_exptl_crystal_density_method 'not measured'
_exptl_crystal_description prism
_exptl_crystal_F_000 1008
_exptl_crystal_size_max 0.50
_exptl_crystal_size_mid 0.25
_exptl_crystal_size_min 0.10
_refine_diff_density_max 0.32
_refine_diff_density_min -0.32
_refine_ls_extinction_coef 0.16e-5(4)
_refine_ls_extinction_method 'Zachariasen (1967)'
_refine_ls_goodness_of_fit_ref 1.66
_refine_ls_hydrogen_treatment noref
_refine_ls_matrix_type full
_refine_ls_number_constraints 0
_refine_ls_number_parameters 613
_refine_ls_number_reflns 5559
_refine_ls_number_restraints 0
_refine_ls_R_factor_all 0.089
_refine_ls_R_factor_gt 0.053
_refine_ls_shift/esd_max 0.0062
_refine_ls_shift/esd_mean 0.0025
_refine_ls_structure_factor_coef Fsqd
_refine_ls_weighting_details 'w = 1/[\s^2^(F~o~^2^) + 0.00063(F~o~^2^)^2^]'
_refine_ls_weighting_scheme calc
_refine_ls_wR_factor_ref 0.149
_reflns_number_gt 3651
_reflns_number_total 5559
_reflns_threshold_expression 'I > 3\s(I)'
_cod_data_source_file fg1301.cif
_cod_data_source_block FG1301-F2-alldata
_cod_original_cell_volume 2644(2)
_cod_original_sg_symbol_H-M 'P 21'
_cod_original_formula_sum 'C28 H37 N O5 '
_cod_database_code 2006481

loop_
_symmetry_equiv_pos_as_xyz
'   +x,   +y,   +z'
'   -x,1/2+y,   -z'

loop_
_atom_site_aniso_label
_atom_site_aniso_U_11
_atom_site_aniso_U_22
_atom_site_aniso_U_33
_atom_site_aniso_U_12
_atom_site_aniso_U_13
_atom_site_aniso_U_23
O1 .035(2) .094(3) .062(2) .012(2) .0180(10) .019(2)
O2 .036(2) .086(2) .0450(10) -.005(2) .0100(10) .012(2)
O3 .060(2) .086(2) .045(2) .031(2) .0090(10) .023(2)
O4 .0350(10) .095(3) .059(2) .011(2) .0160(10) .023(2)
O5 .045(2) .190(5) .040(2) .004(2) .0020(10) .010(2)
O6 .0330(10) .080(2) .0450(10) -.0040(10) .0100(10) .006(2)
O7 .044(2) .096(3) .053(2) -.005(2) .0220(10) .006(2)
O8 .052(2) .085(3) .153(4) -.025(2) .053(2) -.029(3)
O9 .055(2) .185(5) .063(2) -.006(3) .029(2) -.021(3)
O10 .027(2) .205(6) .128(3) -.013(3) .015(2) -.045(4)
N1 .026(2) .137(5) .045(2) -.001(2) .0050(10) .003(2)
N2 .037(2) .090(3) .046(2) -.007(2) .0120(10) -.008(2)
C1 .032(2) .054(3) .042(2) .004(2) .009(2) .004(2)
C2 .033(2) .045(3) .039(2) .000(2) .005(2) .007(2)
C3 .042(2) .043(3) .047(2) .001(2) .000(2) .002(2)
C4 .042(2) .046(3) .044(2) .003(2) .003(2) -.006(2)
C5 .037(2) .049(3) .039(2) .009(2) .007(2) .004(2)
C6 .043(2) .044(3) .038(2) .002(2) .008(2) -.003(2)
C7 .035(2) .056(3) .038(2) .002(2) .006(2) -.003(2)
C8 .028(2) .047(3) .041(2) .002(2) .006(2) .006(2)
C9 .031(2) .062(3) .048(2) .011(2) .008(2) .009(2)
C10 .037(2) .059(3) .042(2) .012(2) .000(2) .012(2)
C11 .030(2) .047(3) .040(2) -.006(2) .0050(10) .002(2)
C12 .025(2) .066(3) .055(2) -.002(2) .009(2) .012(2)
C13 .029(2) .076(4) .047(2) .000(2) .000(2) .019(3)
C14 .032(2) .051(3) .041(2) -.004(2) .006(2) .001(2)
C15 .064(3) .045(3) .069(3) .007(3) -.002(2) .001(3)
C16 .042(2) .063(3) .047(2) .016(3) .003(2) .003(3)
C17 .050(3) .059(3) .045(2) .004(3) -.003(2) -.007(2)
C18 .089(4) .067(4) .141(5) .002(4) .055(4) -.024(4)
C19 .097(5) .063(5) .174(8) -.017(4) .047(5) -.009(5)
C20 .067(3) .091(5) .063(3) .012(3) .003(2) .028(3)
C21 .038(2) .099(5) .069(3) .014(3) -.002(2) -.003(3)
C22 .083(4) .085(5) .084(4) -.034(4) -.001(3) -.018(4)
C23 .079(4) .165(8) .070(4) -.002(5) .013(3) -.065(5)
C24 .030(2) .047(3) .047(2) .000(2) .005(2) .007(2)
C25 .031(2) .042(3) .038(2) .002(2) .008(2) .003(2)
C26 .036(2) .045(3) .040(2) -.001(2) .003(2) .001(2)
C27 .035(2) .049(3) .045(2) .005(2) .008(2) .001(2)
C28 .029(2) .051(3) .040(2) .001(2) .005(2) -.001(2)
C29 .041(2) .047(3) .040(2) .005(2) -.001(2) -.002(2)
C30 .037(2) .046(3) .042(2) .005(2) .007(2) .004(2)
C31 .027(2) .049(3) .039(2) .001(2) .005(2) .005(2)
C32 .024(2) .068(3) .047(2) .006(2) .003(2) .011(2)
C33 .021(2) .067(3) .042(2) -.005(2) .0000(10) .005(2)
C34 .034(2) .056(3) .034(2) -.001(2) .0060(10) .002(2)
C35 .028(2) .076(3) .047(2) .012(2) .002(2) .010(2)
C36 .027(2) .069(3) .049(2) .007(2) .010(2) .011(3)
C37 .043(2) .065(3) .038(2) -.001(2) .004(2) .003(2)
C38 .048(2) .045(3) .059(3) .008(2) -.003(2) -.007(2)
C39 .042(2) .057(3) .048(2) .018(3) -.003(2) -.001(2)
C40 .053(3) .062(3) .048(2) .002(3) -.006(2) -.011(2)
C41 .091(4) .067(4) .100(4) .007(4) .039(3) -.023(4)
C42 .118(6) .049(4) .139(6) -.016(4) .050(5) .001(4)
C43 .041(2) .097(4) .070(3) .011(3) .007(2) .016(3)
C44 .067(3) .082(4) .061(3) .008(3) .003(2) .025(3)
C45 .108(5) .114(6) .084(4) -.048(5) -.004(4) -.030(4)
C46 .084(4) .168(8) .061(3) .028(5) -.004(3) -.047(5)
C47 .033(2) .058(3) .076(3) .002(2) .022(2) .014(3)
C48 .040(2) .053(3) .077(3) .006(2) .025(2) .014(2)
C49 .064(3) .102(4) .054(3) -.018(3) .016(2) -.026(3)
C50 .165(7) .096(5) .069(4) -.024(5) -.005(4) .023(4)
C51 .086(4) .076(4) .093(4) -.035(3) .023(3) -.017(3)
C52 .037(2) .089(4) .075(3) -.001(3) .020(2) -.003(3)
C53 .027(2) .073(3) .072(3) -.005(2) .014(2) -.015(2)
C54 .043(2) .240(10) .037(2) .025(5) -.002(2) -.028(4)
C55 .250(10) .200(10) .111(6) -.090(10) -.062(7) .089(7)
C56 .098(5) .077(4) .117(5) -.015(4) .039(4) .001(4)

loop_
_atom_site_label
_atom_site_fract_x
_atom_site_fract_y
_atom_site_fract_z
_atom_site_U_iso_or_equiv
_atom_site_thermal_displace_type
_atom_site_calc_flag
_atom_site_calc_attached_atom
_atom_site_refinement_flags
_atom_site_occupancy
O1 .0457(2) .7257 .29750(10) .0630(10) Uani d ? . 1.000
O2 .3407(2) .8936(6) .08190(10) .0554(9) Uani d ? . 1.000
O3 .1645(3) .9947(6) .06450(10) .0630(10) Uani d ? . 1.000
O4 .4561(2) .6326(5) .69940(10) .0620(10) Uani d ? . 1.000
O5 .3512(3) .4129(8) .93830(10) .0920(10) Uani d ? . 1.000
O6 .1628(2) .4194(6) .91320(10) .0524(9) Uani d ? . 1.000
O7 .0958(2) .4091(6) .99880(10) .0630(10) Uani d ? . 1.000
O8 .1874(3) .6041(7) 1.0430(2) .0930(10) Uani d ? . 1.000
O9 .5985(3) .4563(8) 1.00390(10) .099(2) Uani d ? . 1.000
O10 .7079(2) .5367(9) 1.0712(2) .120(2) Uani d ? . 1.000
N1 -.0955(3) .4333(8) 1.04170(10) .0690(10) Uani d ? . 1.000
N2 .4050(3) .4754(7) 1.04090(10) .0570(10) Uani d ? . 1.000
C1 .1414(3) .7067(7) .2858(2) .0430(10) Uani d ? . 1.000
C2 .2335(3) .6201(7) .31970(10) .0390(10) Uani d ? . 1.000
C3 .2874(4) .6978(7) .3629(2) .0450(10) Uani d ? . 1.000
C4 .3760(4) .6173(8) .3928(2) .0440(10) Uani d ? . 1.000
C5 .4122(3) .4701(8) .38160(10) .0420(10) Uani d ? . 1.000
C6 .3560(3) .3972(7) .33880(10) .0420(10) Uani d ? . 1.000
C7 .2670(3) .4689(7) .30770(10) .0430(10) Uani d ? . 1.000
C8 .1719(3) .7683(7) .23710(10) .0380(10) Uani d ? . 1.000
C9 .0840(3) .8348(8) .20330(10) .0470(10) Uani d ? . 1.000
C10 .1077(3) .8887(8) .15750(10) .0470(10) Uani d ? . 1.000
C11 .2173(3) .8756(7) .14330(10) .0390(10) Uani d ? . 1.000
C12 .3047(3) .8098(8) .1774(2) .0480(10) Uani d ? . 1.000
C13 .2829(4) .7592(8) .2240(2) .0510(10) Uani d ? . 1.000
C14 .2368(3) .9275(7) .09230(10) .0410(10) Uani d ? . 1.000
C15 .2546(4) .8633(8) .3767(2) .060(2) Uani d ? . 1.000
C16 .5069(3) .3863(8) .41540(10) .0510(10) Uani d ? . 1.000
C17 .2045(4) .3799(8) .2628(2) .0520(10) Uani d ? . 1.000
C18 .2022(5) .8658(9) .4250(2) .096(2) Uani d ? . 1.000
C19 .3583(6) .9740(10) .3817(3) .108(3) Uani d ? . 1.000
C20 .4659(4) .3360(10) .4646(2) .074(2) Uani d ? . 1.000
C21 .6163(4) .4827(9) .4264(2) .070(2) Uani d ? . 1.000
C22 .1207(5) .2610(10) .2790(2) .085(2) Uani d ? . 1.000
C23 .2867(5) .3050(10) .2307(2) .104(3) Uani d ? . 1.000
C24 .3596(3) .6486(7) .7119(2) .0410(10) Uani d ? . 1.000
C25 .2653(3) .7328(7) .67870(10) .0370(10) Uani d ? . 1.000
C26 .2306(3) .8836(7) .69220(10) .0400(10) Uani d ? . 1.000
C27 .1415(3) .9541(7) .66100(10) .0430(10) Uani d ? . 1.000
C28 .0880(3) .8869(7) .61740(10) .0400(10) Uani d ? . 1.000
C29 .1253(4) .7363(7) .6055(2) .0430(10) Uani d ? . 1.000
C30 .2127(3) .6587(7) .6353(2) .0410(10) Uani d ? . 1.000
C31 .3325(3) .5816(7) .76000(10) .0380(10) Uani d ? . 1.000
C32 .2205(3) .5778(8) .7725(2) .0470(10) Uani d ? . 1.000
C33 .1991(3) .5245(8) .81880(10) .0440(10) Uani d ? . 1.000
C34 .2897(3) .4755(7) .85420(10) .0410(10) Uani d ? . 1.000
C35 .4014(3) .4750(8) .84160(10) .0500(10) Uani d ? . 1.000
C36 .4225(3) .5279(8) .79510(10) .0480(10) Uani d ? . 1.000
C37 .2707(4) .4313(8) .90570(10) .0490(10) Uani d ? . 1.000
C38 .2474(4) .4942(8) .6209(2) .0510(10) Uani d ? . 1.000
C39 -.0079(3) .9694(8) .58380(10) .0500(10) Uani d ? . 1.000
C40 .2899(4) .9667(9) .7391(2) .0560(10) Uani d ? . 1.000
C41 .2968(5) .4931(9) .5715(2) .084(2) Uani d ? . 1.000
C42 .1468(6) .3820(10) .6191(3) .099(3) Uani d ? . 1.000
C43 -.1167(4) .8730(10) .5728(2) .069(2) Uani d ? . 1.000
C44 .0342(4) 1.0230(9) .5354(2) .071(2) Uani d ? . 1.000
C45 .3700(6) 1.0950(10) .7241(2) .103(3) Uani d ? . 1.000
C46 .2044(5) 1.0320(10) .7712(2) .106(3) Uani d ? . 1.000
C47 .1039(3) .5159(7) 1.0312(2) .0540(10) Uani d ? . 1.000
C48 .0014(3) .5423(7) 1.0604(2) .0550(10) Uani d ? . 1.000
C49 .0266(4) .4978(9) 1.1150(2) .072(2) Uani d ? . 1.000
C50 -.0016(7) .3330(10) 1.1171(2) .112(3) Uani d ? . 1.000
C51 -.0779(5) .2900(9) 1.0734(2) .084(2) Uani d ? . 1.000
C52 .6139(3) .5090(9) 1.0463(2) .066(2) Uani d ? . 1.000
C53 .5066(3) .5434(8) 1.0712(2) .0570(10) Uani d ? . 1.000
C54 .5091(4) .4600(10) 1.1221(2) .107(3) Uani d ? . 1.000
C55 .4336(9) .325(2) 1.1110(3) .194(5) Uani d ? . 1.000
C56 .3793(5) .3252(9) 1.0631(3) .095(2) Uani d ? . 1.000
H1 -.1688 .4808 1.0450 .080 Uiso c ? . 1.000
H2 -.0950 .4078 1.0069 .080 Uiso c ? . 1.000
H3 .3410 .5421 1.0401 .074 Uiso c ? . 1.000
H4 .4226 .4556 1.0080 .074 Uiso c ? . 1.000
H5 .4116 .6642 .4236 .053 Uiso c ? . 1.000
H6 .3814 .2961 .3308 .054 Uiso c ? . 1.000
H7 .0054 .8405 .2133 .052 Uiso c ? . 1.000
H8 .0452 .9325 .1345 .051 Uiso c ? . 1.000
H9 .3818 .7988 .1691 .054 Uiso c ? . 1.000
H10 .3440 .7176 .2484 .067 Uiso c ? . 1.000
H11 .2005 .8988 .3510 .078 Uiso c ? . 1.000
H12 .5301 .2963 .3992 .055 Uiso c ? . 1.000
H13 .1582 .4546 .2420 .062 Uiso c ? . 1.000
H14 .1728 .9685 .4300 .110 Uiso c ? . 1.000
H15 .1442 .7912 .4243 .110 Uiso c ? . 1.000
H16 .2618 .8446 .4532 .110 Uiso c ? . 1.000
H17 .4147 .9405 .4049 .136 Uiso c ? . 1.000
H18 .3830 .9778 .3482 .136 Uiso c ? . 1.000
H19 .3288 1.0751 .3880 .136 Uiso c ? . 1.000
H20 .4436 .4247 .4812 .080 Uiso c ? . 1.000
H21 .3984 .2711 .4545 .080 Uiso c ? . 1.000
H22 .5228 .2779 .4834 .080 Uiso c ? . 1.000
H23 .6738 .4280 .4467 .086 Uiso c ? . 1.000
H24 .6430 .5094 .3949 .086 Uiso c ? . 1.000
H25 .5989 .5789 .4424 .086 Uiso c ? . 1.000
H26 .0676 .3105 .2978 .100 Uiso c ? . 1.000
H27 .0833 .2066 .2517 .100 Uiso c ? . 1.000
H28 .1660 .1868 .3016 .100 Uiso c ? . 1.000
H29 .3364 .2348 .2526 .132 Uiso c ? . 1.000
H30 .2471 .2503 .2046 .132 Uiso c ? . 1.000
H31 .3347 .3846 .2197 .132 Uiso c ? . 1.000
H32 .1179 1.0555 .6703 .046 Uiso c ? . 1.000
H33 .0874 .6839 .5774 .052 Uiso c ? . 1.000
H34 .1579 .6140 .7504 .050 Uiso c ? . 1.000
H35 .1236 .5190 .8264 .052 Uiso c ? . 1.000
H36 .4625 .4350 .8645 .064 Uiso c ? . 1.000
H37 .4975 .5257 .7880 .061 Uiso c ? . 1.000
H38 .3085 .4559 .6465 .056 Uiso c ? . 1.000
H39 -.0242 1.0620 .6017 .067 Uiso c ? . 1.000
H40 .3358 .8917 .7579 .067 Uiso c ? . 1.000
H41 .3158 .3895 .5634 .110 Uiso c ? . 1.000
H42 .2388 .5331 .5463 .110 Uiso c ? . 1.000
H43 .3632 .5579 .5738 .110 Uiso c ? . 1.000
H44 .1156 .3801 .6494 .113 Uiso c ? . 1.000
H45 .0855 .4197 .5927 .113 Uiso c ? . 1.000
H46 .1671 .2802 .6094 .113 Uiso c ? . 1.000
H47 -.1739 .9362 .5529 .081 Uiso c ? . 1.000
H48 -.1018 .7829 .5550 .081 Uiso c ? . 1.000
H49 -.1444 .8473 .6034 .081 Uiso c ? . 1.000
H50 .0933 1.0955 .5397 .092 Uiso c ? . 1.000
H51 .0563 .9337 .5166 .092 Uiso c ? . 1.000
H52 -.0322 1.0703 .5135 .092 Uiso c ? . 1.000
H53 .4120 1.1388 .7547 .126 Uiso c ? . 1.000
H54 .4236 1.0527 .7047 .126 Uiso c ? . 1.000
H55 .3267 1.1763 .7068 .126 Uiso c ? . 1.000
H56 .2522 1.0836 .8009 .122 Uiso c ? . 1.000
H57 .1570 1.1060 .7553 .122 Uiso c ? . 1.000
H58 .1647 .9498 .7851 .122 Uiso c ? . 1.000
H59 -.0228 .6480 1.0565 .067 Uiso c ? . 1.000
H60 .1062 .5173 1.1280 .082 Uiso c ? . 1.000
H61 -.0210 .5554 1.1348 .082 Uiso c ? . 1.000
H62 .0723 .2756 1.1181 .129 Uiso c ? . 1.000
H63 -.0309 .3117 1.1474 .129 Uiso c ? . 1.000
H64 -.1520 .2575 1.0820 .103 Uiso c ? . 1.000
H65 -.0490 .2089 1.0542 .103 Uiso c ? . 1.000
H66 .4955 .6545 1.0744 .063 Uiso c ? . 1.000
H67 .5854 .4366 1.1354 .125 Uiso c ? . 1.000
H68 .4744 .5262 1.1448 .125 Uiso c ? . 1.000
H69 .4910 .2332 1.1120 .227 Uiso c ? . 1.000
H70 .3881 .3090 1.1343 .227 Uiso c ? . 1.000
H71 .2975 .3198 1.0658 .123 Uiso c ? . 1.000
H72 .3994 .2405 1.0437 .123 Uiso c ? . 1.000
H73 .3736 .9103 .0552 .061 Uiso c ? . 1.000
H74 .1500 .4244 .9491 .140 Uiso c ? . 1.000

loop_
_atom_type_symbol
_atom_type_scat_dispersion_real
_atom_type_scat_dispersion_imag
_atom_type_scat_source
C 0.018 0.009
;International Tables for Crystallography
(1992, Vol. C, Tables 4.2.6.8 and 6.1.1.1)
;
H 0.000 0.000
;International Tables for Crystallography
(1992, Vol. C, Table 6.1.1.2)
;
O 0.049 0.032
;International Tables for Crystallography
(1992, Vol. C, Tables 4.2.6.8 and 6.1.1.1)
;
N 0.031 0.018
;International Tables for Crystallography
(1992, Vol. C, Tables 4.2.6.8 and 6.1.1.1)
;

loop_
_geom_angle_atom_site_label_1
_geom_angle_atom_site_label_2
_geom_angle_atom_site_label_3
_geom_angle
_geom_angle_publ_flag
C14 O2 H73 131.4 no
C37 O6 H74 114.8 no
C48 N1 C51 106.1(3) no
C48 N1 H1 110.3 no
C48 N1 H2 111.5 no
C51 N1 H1 110.5 no
C51 N1 H2 110.7 no
H1 N1 H2 107.8 no
C53 N2 C56 108.4(4) no
C53 N2 H3 110.7 no
C53 N2 H4 109.3 no
C56 N2 H3 109.7 no
C56 N2 H4 107.7 no
H3 N2 H4 110.9 no
O1 C1 C2 121.2(4) no
O1 C1 C8 120.9(4) no
C2 C1 C8 117.9(3) no
C1 C2 C3 118.1(4) no
C1 C2 C7 120.8(4) no
C3 C2 C7 121.1(4) no
C2 C3 C4 117.1(4) no
C2 C3 C15 122.6(4) no
C4 C3 C15 120.3(4) no
C3 C4 C5 123.3(4) no
C3 C4 H5 119.3 no
C5 C4 H5 117.4 no
C4 C5 C6 117.8(4) no
C4 C5 C16 121.5(4) no
C6 C5 C16 120.7(4) no
C5 C6 C7 122.2(4) no
C5 C6 H6 117.9 no
C7 C6 H6 119.9 no
C2 C7 C6 118.6(4) no
C2 C7 C17 121.5(4) no
C6 C7 C17 119.8(4) no
C1 C8 C9 118.2(3) no
C1 C8 C13 122.6(4) no
C9 C8 C13 119.1(4) no
C8 C9 C10 120.1(3) no
C8 C9 H7 118.0 no
C10 C9 H7 121.9 no
C9 C10 C11 121.3(4) no
C9 C10 H8 118.5 no
C11 C10 H8 120.1 no
C10 C11 C12 118.3(3) no
C10 C11 C14 119.2(4) no
C12 C11 C14 122.5(3) no
C11 C12 C13 121.0(4) no
C11 C12 H9 120.9 no
C13 C12 H9 118.1 no
C8 C13 C12 120.2(4) no
C8 C13 H10 118.3 no
C12 C13 H10 121.5 no
O2 C14 O3 124.6(4) no
O2 C14 C11 112.9(3) no
O3 C14 C11 122.5(4) no
C3 C15 C18 111.6(5) no
C3 C15 C19 111.9(5) no
C3 C15 H11 106.9 no
C18 C15 C19 108.9(5) no
C18 C15 H11 109.0 no
C19 C15 H11 108.5 no
C5 C16 C20 111.4(4) no
C5 C16 C21 112.9(4) no
C5 C16 H12 109.9 no
C20 C16 C21 109.7(4) no
C20 C16 H12 108.3 no
C21 C16 H12 104.4 no
C7 C17 C22 111.4(4) no
C7 C17 C23 112.9(4) no
C7 C17 H13 107.5 no
C22 C17 C23 111.2(5) no
C22 C17 H13 106.0 no
C23 C17 H13 107.4 no
C15 C18 H14 109.1 no
C15 C18 H15 110.5 no
C15 C18 H16 109.8 no
H14 C18 H15 111.0 no
H14 C18 H16 107.0 no
H15 C18 H16 109.4 no
C15 C19 H17 111.6 no
C15 C19 H18 105.6 no
C15 C19 H19 106.0 no
H17 C19 H18 112.0 no
H17 C19 H19 114.4 no
H18 C19 H19 106.6 no
C16 C20 H20 109.0 no
C16 C20 H21 104.8 no
C16 C20 H22 109.9 no
H20 C20 H21 109.3 no
H20 C20 H22 113.6 no
H21 C20 H22 109.9 no
C16 C21 H23 111.4 no
C16 C21 H24 108.6 no
C16 C21 H25 109.3 no
H23 C21 H24 109.8 no
H23 C21 H25 110.3 no
H24 C21 H25 107.4 no
C17 C22 H26 110.3 no
C17 C22 H27 111.4 no
C17 C22 H28 107.2 no
H26 C22 H27 111.9 no
H26 C22 H28 107.0 no
H27 C22 H28 108.9 no
C17 C23 H29 106.8 no
C17 C23 H30 111.1 no
C17 C23 H31 108.5 no
H29 C23 H30 110.4 no
H29 C23 H31 107.4 no
H30 C23 H31 112.4 no
O4 C24 C25 121.2(4) no
O4 C24 C31 120.2(4) no
C25 C24 C31 118.5(3) no
C24 C25 C26 119.7(4) no
C24 C25 C30 119.0(4) no
C26 C25 C30 121.3(4) no
C25 C26 C27 117.3(4) no
C25 C26 C40 121.4(4) no
C27 C26 C40 121.3(4) no
C26 C27 C28 123.6(4) no
C26 C27 H32 117.1 no
C28 C27 H32 119.2 no
C27 C28 C29 117.1(4) no
C27 C28 C39 121.9(4) no
C29 C28 C39 121.0(4) no
C28 C29 C30 122.2(4) no
C28 C29 H33 119.6 no
C30 C29 H33 118.1 no
C25 C30 C29 118.4(4) no
C25 C30 C38 121.8(4) no
C29 C30 C38 119.7(4) no
C24 C31 C32 122.1(4) no
C24 C31 C36 119.3(3) no
C32 C31 C36 118.5(4) no
C31 C32 C33 120.8(4) no
C31 C32 H34 121.4 no
C33 C32 H34 117.8 no
C32 C33 C34 120.3(3) no
C32 C33 H35 120.3 no
C34 C33 H35 119.4 no
C33 C34 C35 119.3(3) no
C33 C34 C37 121.4(3) no
C35 C34 C37 119.2(4) no
C34 C35 C36 120.3(4) no
C34 C35 H36 119.7 no
C36 C35 H36 120.0 no
C31 C36 C35 120.8(3) no
C31 C36 H37 121.2 no
C35 C36 H37 118.0 no
O5 C37 O6 123.5(4) no
O5 C37 C34 120.9(4) no
O6 C37 C34 115.6(3) no
C30 C38 C41 111.8(4) no
C30 C38 C42 111.1(4) no
C30 C38 H38 108.8 no
C41 C38 C42 110.6(5) no
C41 C38 H38 106.8 no
C42 C38 H38 107.5 no
C28 C39 C43 113.4(4) no
C28 C39 C44 110.7(4) no
C28 C39 H39 105.4 no
C43 C39 C44 110.9(4) no
C43 C39 H39 109.3 no
C44 C39 H39 106.8 no
C26 C40 C45 110.0(4) no
C26 C40 C46 112.4(4) no
C26 C40 H40 106.9 no
C45 C40 C46 111.0(6) no
C45 C40 H40 107.9 no
C46 C40 H40 108.6 no
C38 C41 H41 109.6 no
C38 C41 H42 107.6 no
C38 C41 H43 110.0 no
H41 C41 H42 109.7 no
H41 C41 H43 110.3 no
H42 C41 H43 109.5 no
C38 C42 H44 112.0 no
C38 C42 H45 107.7 no
C38 C42 H46 111.7 no
H44 C42 H45 107.5 no
H44 C42 H46 111.1 no
H45 C42 H46 106.5 no
C39 C43 H47 107.8 no
C39 C43 H48 109.9 no
C39 C43 H49 109.4 no
H47 C43 H48 109.8 no
H47 C43 H49 108.7 no
H48 C43 H49 111.2 no
C39 C44 H50 114.5 no
C39 C44 H51 110.4 no
C39 C44 H52 108.3 no
H50 C44 H51 110.4 no
H50 C44 H52 108.2 no
H51 C44 H52 104.5 no
C40 C45 H53 108.0 no
C40 C45 H54 110.1 no
C40 C45 H55 110.6 no
H53 C45 H54 108.6 no
H53 C45 H55 108.2 no
H54 C45 H55 111.2 no
C40 C46 H56 106.0 no
C40 C46 H57 113.4 no
C40 C46 H58 110.4 no
H56 C46 H57 107.8 no
H56 C46 H58 104.8 no
H57 C46 H58 113.8 no
O7 C47 O8 127.1(4) no
O7 C47 C48 118.0(4) no
O8 C47 C48 114.8(4) no
N1 C48 C47 110.0(4) no
N1 C48 C49 102.2(4) no
N1 C48 H59 110.7 no
C47 C48 C49 113.4(3) no
C47 C48 H59 109.0 no
C49 C48 H59 111.3 no
C48 C49 C50 105.5(5) no
C48 C49 H60 111.3 no
C48 C49 H61 111.1 no
C50 C49 H60 111.6 no
C50 C49 H61 109.1 no
H60 C49 H61 108.3 no
C49 C50 C51 109.9(6) no
C49 C50 H62 106.4 no
C49 C50 H63 109.7 no
C51 C50 H62 109.8 no
C51 C50 H63 113.7 no
H62 C50 H63 107.1 no
N1 C51 C50 106.4(5) no
N1 C51 H64 108.3 no
N1 C51 H65 108.6 no
C50 C51 H64 111.1 no
C50 C51 H65 114.1 no
H64 C51 H65 108.3 no
O9 C52 O10 126.3(4) no
O9 C52 C53 117.0(4) no
O10 C52 C53 116.7(4) no
N2 C53 C52 109.2(4) no
N2 C53 C54 103.4(4) no
N2 C53 H66 109.4 no
C52 C53 C54 112.4(4) no
C52 C53 H66 110.9 no
C54 C53 H66 111.2 no
C53 C54 C55 104.1(4) no
C53 C54 H67 110.1 no
C53 C54 H68 109.6 no
C55 C54 H67 115.0 no
C55 C54 H68 107.4 no
H67 C54 H68 110.3 no
C54 C55 C56 112.7(7) no
C54 C55 H69 103.0 no
C54 C55 H70 112.4 no
C56 C55 H69 104.2 no
C56 C55 H70 115.1 no
H69 C55 H70 108.2 no
N2 C56 C55 107.0(7) no
N2 C56 H71 109.3 no
N2 C56 H72 111.8 no
C55 C56 H71 105.5 no
C55 C56 H72 114.0 no
H71 C56 H72 109.1 no

loop_
_geom_bond_atom_site_label_1
_geom_bond_atom_site_label_2
_geom_bond_site_symmetry_1
_geom_bond_site_symmetry_2
_geom_bond_distance
_geom_bond_publ_flag
O1 C1 . . 1.208(4) no
O2 C14 . . 1.310(4) no
O2 H73 . . .87 no
O3 C14 . . 1.194(5) no
O4 C24 . . 1.222(4) no
O5 C37 . . 1.206(5) no
O6 C37 . . 1.303(5) no
O6 H74 . . .99 no
O7 C47 . . 1.254(5) no
O8 C47 . . 1.237(5) no
O9 C52 . . 1.216(6) no
O10 C52 . . 1.228(5) no
N1 C48 . . 1.497(6) no
N1 C51 . . 1.488(8) no
N1 H1 . . .96 no
N1 H2 . . .96 no
N2 C53 . . 1.465(5) no
N2 C56 . . 1.460(8) no
N2 H3 . . .94 no
N2 H4 . . .95 no
C1 C2 . . 1.505(6) no
C1 C8 . . 1.495(5) no
C2 C3 . . 1.410(6) no
C2 C7 . . 1.397(6) no
C3 C4 . . 1.401(6) no
C3 C15 . . 1.521(7) no
C4 C5 . . 1.370(7) no
C4 H5 . . .96 no
C5 C6 . . 1.392(5) no
C5 C16 . . 1.513(5) no
C6 C7 . . 1.385(5) no
C6 H6 . . .95 no
C7 C17 . . 1.525(6) no
C8 C9 . . 1.395(5) no
C8 C13 . . 1.387(5) no
C9 C10 . . 1.375(5) no
C9 H7 . . .99 no
C10 C11 . . 1.384(5) no
C10 H8 . . .96 no
C11 C12 . . 1.393(5) no
C11 C14 . . 1.486(5) no
C12 C13 . . 1.379(6) no
C12 H9 . . .96 no
C13 H10 . . .97 no
C15 C18 . . 1.504(7) no
C15 C19 . . 1.523(8) no
C15 H11 . . .92 no
C16 C20 . . 1.522(6) no
C16 C21 . . 1.512(7) no
C16 H12 . . .94 no
C17 C22 . . 1.512(8) no
C17 C23 . . 1.510(7) no
C17 H13 . . .96 no
C18 H14 . . .96 no
C18 H15 . . .93 no
C18 H16 . . .97 no
C19 H17 . . .89 no
C19 H18 . . .98 no
C19 H19 . . .96 no
C20 H20 . . .93 no
C20 H21 . . .97 no
C20 H22 . . .92 no
C21 H23 . . .93 no
C21 H24 . . .97 no
C21 H25 . . .96 no
C22 H26 . . .95 no
C22 H27 . . .92 no
C22 H28 . . .98 no
C23 H29 . . .97 no
C23 H30 . . .92 no
C23 H31 . . .95 no
C24 C25 . . 1.503(6) no
C24 C31 . . 1.485(6) no
C25 C26 . . 1.411(6) no
C25 C30 . . 1.394(6) no
C26 C27 . . 1.382(5) no
C26 C40 . . 1.528(6) no
C27 C28 . . 1.375(5) no
C27 H32 . . .95 no
C28 C29 . . 1.406(6) no
C28 C39 . . 1.514(5) no
C29 C30 . . 1.378(6) no
C29 H33 . . .93 no
C30 C38 . . 1.524(7) no
C31 C32 . . 1.390(5) no
C31 C36 . . 1.391(5) no
C32 C33 . . 1.378(5) no
C32 H34 . . .93 no
C33 C34 . . 1.387(5) no
C33 H35 . . .93 no
C34 C35 . . 1.387(5) no
C34 C37 . . 1.478(5) no
C35 C36 . . 1.378(5) no
C35 H36 . . .94 no
C36 H37 . . .92 no
C38 C41 . . 1.512(7) no
C38 C42 . . 1.508(8) no
C38 H38 . . .98 no
C39 C43 . . 1.507(7) no
C39 C44 . . 1.518(6) no
C39 H39 . . .96 no
C40 C45 . . 1.527(9) no
C40 C46 . . 1.507(7) no
C40 H40 . . .94 no
C41 H41 . . .94 no
C41 H42 . . .95 no
C41 H43 . . .95 no
C42 H44 . . .93 no
C42 H45 . . .99 no
C42 H46 . . .95 no
C43 H47 . . .96 no
C43 H48 . . .93 no
C43 H49 . . .95 no
C44 H50 . . .92 no
C44 H51 . . .97 no
C44 H52 . . .99 no
C45 H53 . . .97 no
C45 H54 . . .94 no
C45 H55 . . .94 no
C46 H56 . . 1.01 no
C46 H57 . . .91 no
C46 H58 . . .95 no
C47 C48 . . 1.528(5) no
C48 C49 . . 1.504(6) no
C48 H59 . . .95 no
C49 C50 . . 1.440(10) no
C49 H60 . . .96 no
C49 H61 . . .95 no
C50 C51 . . 1.423(8) no
C50 H62 . . .99 no
C50 H63 . . .94 no
C51 H64 . . .96 no
C51 H65 . . .95 no
C52 C53 . . 1.523(5) no
C53 C54 . . 1.534(8) no
C53 H66 . . .96 no
C54 C55 . . 1.460(10) no
C54 H67 . . .94 no
C54 H68 . . .96 no
C55 C56 . . 1.357(9) no
C55 H69 . . 1.03 no
C55 H70 . . .88 no
C56 H71 . . .97 no
C56 H72 . . .94 no

loop_
_geom_contact_atom_site_label_1
_geom_contact_atom_site_label_2
_geom_contact_distance
_geom_contact_site_symmetry_2
_geom_contact_publ_flag
O1 C27 3.466(5) 2_546 no
O2 O9 2.552(4) 2_656 no
O2 O8 3.144(5) 1_554 no
O2 C35 3.477(4) 2_656 no
O2 C53 3.589(6) 1_554 no
O3 N1 2.905(4) 2_556 no
O3 O7 3.355(4) 2_556 no
O3 O8 3.398(6) 1_554 no
O3 O9 3.527(4) 2_656 no
O4 C6 3.396(5) 2_656 no
O4 C19 3.535(8) 2_646 no
O5 N2 2.793(4) . no
O5 O9 3.192(5) . no
O5 O10 3.286(8) 2_647 no
O5 C56 3.404(7) . no
O5 C52 3.487(8) 2_647 no
O5 O7 3.574(4) . no
O5 C53 3.586(7) 2_647 no
O6 O7 2.523(4) . no
O6 C51 3.346(7) 2_557 no
O6 C47 3.428(5) . no
O6 C10 3.467(4) 2_546 no
O6 O10 3.597(7) 2_647 no
O7 C37 3.432(5) . no
O7 C56 3.591(7) . no
O8 N2 2.770(5) . no
O8 C14 3.080(6) 1_556 no
O8 C56 3.261(8) . no
O8 C11 3.533(6) 1_556 no
O8 C51 3.585(7) 2_557 no
O9 C14 3.421(5) 2_646 no
O9 N1 3.581(5) 1_655 no
O10 N1 2.671(5) 1_655 no
O10 C51 3.259(8) 1_655 no
O10 C37 3.426(8) 2_657 no
O10 C48 3.471(5) 1_655 no
N1 C52 3.465(5) 1_455 no
N2 C47 3.500(5) . no
C47 C56 3.599(8) . no

loop_
_geom_torsion_atom_site_label_1
_geom_torsion_atom_site_label_2
_geom_torsion_atom_site_label_3
_geom_torsion_atom_site_label_4
_geom_torsion
_geom_torsion_publ_flag
O1 C1 C2 C3 -75.0(6) no
O1 C1 C2 C7 106.8(5) no
O1 C1 C8 C9 -6.2(7) no
O1 C1 C8 C13 175.1(5) no
O2 C14 C11 C10 -173.3(4) no
O2 C14 C11 C12 4.9(7) no
O3 C14 C11 C10 7.7(8) no
O3 C14 C11 C12 -174.1(5) no
O4 C24 C25 C26 -107.3(5) no
O4 C24 C25 C30 73.6(6) no
O4 C24 C31 C32 -170.9(5) no
O4 C24 C31 C36 12.4(7) no
O5 C37 C34 C33 -168.1(5) no
O5 C37 C34 C35 8.8(8) no
O6 C37 C34 C33 9.6(7) no
O6 C37 C34 C35 -173.5(5) no
O7 C47 C48 N1 -2.6(5) no
O7 C47 C48 C49 111.2(5) no
O8 C47 C48 N1 178.0(4) no
O8 C47 C48 C49 -68.3(6) no
O9 C52 C53 N2 10.9(7) no
O9 C52 C53 C54 125.0(6) no
O10 C52 C53 N2 -168.8(6) no
O10 C52 C53 C54 -54.7(8) no
N1 C48 C49 C50 30.4(6) no
N1 C51 C50 C49 1.7(8) no
N2 C53 C54 C55 16.5(7) no
N2 C56 C55 C54 -7.0(10) no
C1 C2 C3 C4 -177.6(4) no
C1 C2 C3 C15 0.9(6) no
C1 C2 C7 C6 176.9(4) no
C1 C2 C7 C17 -5.6(6) no
C1 C8 C9 C10 -178.1(4) no
C1 C8 C13 C12 176.2(5) no
C2 C1 C8 C9 173.7(4) no
C2 C1 C8 C13 -5.0(7) no
C2 C3 C4 C5 0.7(7) no
C2 C3 C15 C18 115.0(5) no
C2 C3 C15 C19 -122.8(5) no
C2 C7 C6 C5 0.7(6) no
C2 C7 C17 C22 -101.0(5) no
C2 C7 C17 C23 132.9(5) no
C3 C2 C1 C8 105.1(5) no
C3 C2 C7 C6 -1.2(6) no
C3 C2 C7 C17 176.3(4) no
C3 C4 C5 C6 -1.1(6) no
C3 C4 C5 C16 -179.0(4) no
C4 C3 C2 C7 0.5(6) no
C4 C3 C15 C18 -66.5(6) no
C4 C3 C15 C19 55.7(6) no
C4 C5 C6 C7 0.4(6) no
C4 C5 C16 C20 70.6(6) no
C4 C5 C16 C21 -53.3(5) no
C5 C4 C3 C15 -177.9(4) no
C5 C6 C7 C17 -176.8(4) no
C6 C5 C16 C20 -107.2(5) no
C6 C5 C16 C21 128.9(4) no
C6 C7 C17 C22 76.4(5) no
C6 C7 C17 C23 -49.6(7) no
C7 C2 C1 C8 -73.1(5) no
C7 C2 C3 C15 179.1(4) no
C7 C6 C5 C16 178.3(4) no
C8 C9 C10 C11 1.4(8) no
C8 C13 C12 C11 2.2(8) no
C9 C8 C13 C12 -2.4(7) no
C9 C10 C11 C12 -1.7(7) no
C9 C10 C11 C14 176.5(5) no
C10 C9 C8 C13 0.6(7) no
C10 C11 C12 C13 -0.1(8) no
C13 C12 C11 C14 -178.3(5) no
C24 C25 C26 C27 -178.4(4) no
C24 C25 C26 C40 2.3(5) no
C24 C25 C30 C29 179.2(4) no
C24 C25 C30 C38 0.6(6) no
C24 C31 C32 C33 -175.6(5) no
C24 C31 C36 C35 175.5(5) no
C25 C24 C31 C32 7.9(7) no
C25 C24 C31 C36 -168.8(4) no
C25 C26 C27 C28 -1.7(6) no
C25 C26 C40 C45 104.6(5) no
C25 C26 C40 C46 -131.2(5) no
C25 C30 C29 C28 0.1(6) no
C25 C30 C38 C41 -117.4(5) no
C25 C30 C38 C42 118.5(5) no
C26 C25 C24 C31 73.9(5) no
C26 C25 C30 C29 0.1(6) no
C26 C25 C30 C38 -178.5(4) no
C26 C27 C28 C29 1.8(6) no
C26 C27 C28 C39 -178.9(4) no
C27 C26 C25 C30 0.7(5) no
C27 C26 C40 C45 -74.6(6) no
C27 C26 C40 C46 49.6(7) no
C27 C28 C29 C30 -1.0(6) no
C27 C28 C39 C43 -126.0(4) no
C27 C28 C39 C44 108.6(5) no
C28 C27 C26 C40 177.6(4) no
C28 C29 C30 C38 178.7(4) no
C29 C28 C39 C43 53.2(5) no
C29 C28 C39 C44 -72.1(6) no
C29 C30 C38 C41 64.1(5) no
C29 C30 C38 C42 -60.0(6) no
C30 C25 C24 C31 -105.2(5) no
C30 C25 C26 C40 -178.6(4) no
C30 C29 C28 C39 179.7(4) no
C31 C32 C33 C34 0.8(8) no
C31 C36 C35 C34 -0.4(8) no
C32 C31 C36 C35 -1.3(8) no
C32 C33 C34 C35 -2.4(8) no
C32 C33 C34 C37 174.4(5) no
C33 C32 C31 C36 1.1(7) no
C33 C34 C35 C36 2.3(8) no
C36 C35 C34 C37 -174.7(5) no
C47 C48 N1 C51 91.3(4) no
C47 C48 C49 C50 -87.9(6) no
C48 N1 C51 C50 18.0(6) no
C48 C49 C50 C51 -20.6(7) no
C49 C48 N1 C51 -29.5(5) no
C52 C53 N2 C56 98.4(5) no
C52 C53 C54 C55 -101.1(7) no
C53 N2 C56 C55 18.6(8) no
C53 C54 C55 C56 -6.0(10) no
C54 C53 N2 C56 -21.5(5) no

loop_
_cod_related_entry_id
_cod_related_entry_database
_cod_related_entry_code
1 ChemSpider 30652179
